data_7215603
loop_
_publ_author_name
'Carballo, Rosa'
'Covelo, Berta'
'Fern\'andez-Hermida, Nuria'
'Lago, Ana B.'
'V\'azquez-L\'opez, Ezequiel M.'

_publ_section_title
;
 From copper(II) carboxylate to copper(II) 4-pyridylsulfonate coordination
 polymers as a consequence of the copper(II)-assisted oxidative cleavage
 of the 4,4'-dipyridyldisulfide ligand
;
_journal_coden_ASTM CRECF4
_journal_issue 5
_journal_name_full CrystEngComm
_journal_page_first 817
_journal_page_last 826
_journal_paper_doi 10.1039/b816721d
_journal_volume 11
_journal_year 2009
_chemical_formula_sum 'C30 H28 Cu N6 O8 S6'
_chemical_formula_weight 856.48
_space_group_IT_number 41
_symmetry_cell_setting orthorhombic
_symmetry_space_group_name_Hall 'A 2 -2ab'
_symmetry_space_group_name_H-M 'A b a 2'
_atom_sites_solution_hydrogens geom
_atom_sites_solution_primary direct
_atom_sites_solution_secondary difmap
_audit_creation_method SHELXL-97
_cell_angle_alpha 90.00
_cell_angle_beta 90.00
_cell_angle_gamma 90.00
_cell_formula_units_Z 4
_cell_length_a 20.144(2)
_cell_length_b 16.6614(17)
_cell_length_c 10.5603(11)
_cell_measurement_temperature 293(2)
_cell_volume 3544.3(6)
_computing_cell_refinement 'Bruker SMART'
_computing_data_collection 'Bruker SMART'
_computing_data_reduction 'Bruker SHELXTL'
_computing_molecular_graphics 'Bruker SHELXTL'
_computing_publication_material 'Bruker SHELXTL'
_computing_structure_refinement 'SHELXL-97 (Sheldrick, 1997)'
_computing_structure_solution 'SHELXS-97 (Sheldrick, 1990)'
_diffrn_ambient_temperature 293(2)
_diffrn_measured_fraction_theta_full 0.996
_diffrn_measured_fraction_theta_max 0.983
_diffrn_measurement_device_type 'CCD area detector'
_diffrn_measurement_method 'phi and omega scans'
_diffrn_radiation_monochromator graphite
_diffrn_radiation_source 'fine-focus sealed tube'
_diffrn_radiation_type MoK\a
_diffrn_radiation_wavelength 0.71073
_diffrn_reflns_av_R_equivalents 0.0868
_diffrn_reflns_av_sigmaI/netI 0.1761
_diffrn_reflns_limit_h_max 26
_diffrn_reflns_limit_h_min -26
_diffrn_reflns_limit_k_max 21
_diffrn_reflns_limit_k_min -14
_diffrn_reflns_limit_l_max 13
_diffrn_reflns_limit_l_min -13
_diffrn_reflns_number 10189
_diffrn_reflns_theta_full 25.00
_diffrn_reflns_theta_max 28.03
_diffrn_reflns_theta_min 2.02
_exptl_absorpt_coefficient_mu 1.028
_exptl_absorpt_correction_T_max 1.0000
_exptl_absorpt_correction_T_min 0.8381
_exptl_absorpt_correction_type multi-scan
_exptl_crystal_colour blue
_exptl_crystal_density_diffrn 1.605
_exptl_crystal_density_method 'not measured'
_exptl_crystal_description prism
_exptl_crystal_F_000 1756
_exptl_crystal_size_max 0.23
_exptl_crystal_size_mid 0.18
_exptl_crystal_size_min 0.14
_refine_diff_density_max 0.819
_refine_diff_density_min -0.291
_refine_diff_density_rms 0.058
_refine_ls_abs_structure_details 'Flack H D (1983), Acta Cryst. A39, 876-881'
_refine_ls_abs_structure_Flack 0.47(2)
_refine_ls_extinction_method none
_refine_ls_goodness_of_fit_ref 0.774
_refine_ls_hydrogen_treatment constr
_refine_ls_matrix_type full
_refine_ls_number_parameters 232
_refine_ls_number_reflns 3997
_refine_ls_number_restraints 1
_refine_ls_restrained_S_all 0.773
_refine_ls_R_factor_all 0.1314
_refine_ls_R_factor_gt 0.0497
_refine_ls_shift/su_max 0.000
_refine_ls_shift/su_mean 0.000
_refine_ls_structure_factor_coef Fsqd
_refine_ls_weighting_details 'calc w=1/[\s^2^(Fo^2^)+(0.0162P)^2^+0.0000P] where P=(Fo^2^+2Fc^2^)/3'
_refine_ls_weighting_scheme calc
_refine_ls_wR_factor_gt 0.0665
_refine_ls_wR_factor_ref 0.0794
_reflns_number_gt 1907
_reflns_number_total 3997
_reflns_threshold_expression >2sigma(I)
_cod_duplicate_entry 7200497
_cod_data_source_file b816721d.txt
_cod_data_source_block 126a
_cod_depositor_comments
;
The following automatic conversions were performed:

'_symmetry_cell_setting' value 'Orthorhombic' changed to
'orthorhombic' according to
/usr/data/users/saulius/automatic-downloads/retrospective/RSC/lib/dictionaries/cif_core.dic
dictionary named 'cif_core.dic' version 2.4.2 from 2011-04-26.

Automatic conversion script
Id: cif_fix_values 2281 2013-09-26 08:29:07Z andrius 

 Updated bibliographic information.

 Antanas Vaitkus,
 2019-09-18

 Marked entry as a duplicate of entry 7200497.

 Antanas Vaitkus,
 2019-09-18
;
_cod_original_sg_symbol_H-M Aba2
_cod_database_code 7215603

loop_
_symmetry_equiv_pos_as_xyz
'x, y, z'
'-x, -y, z'
'x+1/2, -y+1/2, z'
'-x+1/2, y+1/2, z'
'x, y+1/2, z+1/2'
'-x, -y+1/2, z+1/2'
'x+1/2, -y+1, z+1/2'
'-x+1/2, y+1, z+1/2'

loop_
_atom_site_label
_atom_site_type_symbol
_atom_site_fract_x
_atom_site_fract_y
_atom_site_fract_z
_atom_site_U_iso_or_equiv
_atom_site_adp_type
_atom_site_occupancy
_atom_site_symmetry_multiplicity
_atom_site_calc_flag
_atom_site_refinement_flags
Cu Cu 0.5000 0.0000 0.27981(8) 0.0433(3) Uani 1 2 d S
S1 S 0.72774(6) 0.00663(10) -0.16210(11) 0.0469(4) Uani 1 1 d .
S2 S 0.71291(7) 0.10157(8) -0.27830(12) 0.0478(4) Uani 1 1 d .
S3 S 0.44080(7) 0.21869(9) 0.24506(14) 0.0538(4) Uani 1 1 d .
N1 N 0.5699(2) 0.0143(3) 0.1465(4) 0.0355(12) Uani 1 1 d .
N2 N 0.5679(2) 0.0267(3) -0.5854(4) 0.0404(12) Uani 1 1 d .
C1 C 0.5631(3) 0.0586(3) 0.0411(5) 0.0409(15) Uani 1 1 d .
H1 H 0.5249 0.0896 0.0331 0.049 Uiso 1 1 calc R
C2 C 0.6087(3) 0.0615(3) -0.0562(5) 0.0423(16) Uani 1 1 d .
H2 H 0.6020 0.0936 -0.1271 0.051 Uiso 1 1 calc R
C3 C 0.6646(3) 0.0148(3) -0.0437(5) 0.0338(15) Uani 1 1 d .
C4 C 0.6738(2) -0.0296(3) 0.0626(4) 0.0383(15) Uani 1 1 d .
H4 H 0.7123 -0.0598 0.0726 0.046 Uiso 1 1 calc R
C5 C 0.6258(2) -0.0296(3) 0.1554(5) 0.0397(14) Uani 1 1 d .
H5 H 0.6323 -0.0611 0.2270 0.048 Uiso 1 1 calc R
C6 C 0.6560(2) 0.0666(3) -0.3933(4) 0.0355(14) Uani 1 1 d .
C7 C 0.6238(3) -0.0067(3) -0.3933(5) 0.0413(16) Uani 1 1 d .
H7 H 0.6320 -0.0441 -0.3298 0.050 Uiso 1 1 calc R
C8 C 0.5800(3) -0.0233(3) -0.4878(5) 0.0411(15) Uani 1 1 d .
H8 H 0.5571 -0.0718 -0.4848 0.049 Uiso 1 1 calc R
C9 C 0.5994(3) 0.0967(3) -0.5866(5) 0.0432(15) Uani 1 1 d .
H9 H 0.5912 0.1319 -0.6531 0.052 Uiso 1 1 calc R
C10 C 0.6435(2) 0.1195(3) -0.4942(5) 0.0405(14) Uani 1 1 d .
H10 H 0.6647 0.1690 -0.4983 0.049 Uiso 1 1 calc R
O2 O 0.47677(17) 0.2932(2) 0.2597(5) 0.0801(13) Uani 1 1 d .
O1 O 0.47906(15) 0.14723(19) 0.2726(4) 0.0596(10) Uani 1 1 d .
O3 O 0.4060(2) 0.2139(3) 0.1262(4) 0.0893(16) Uani 1 1 d .
C11 C 0.3793(3) 0.2180(3) 0.3634(5) 0.0447(15) Uani 1 1 d .
C12 C 0.3127(3) 0.2062(3) 0.3349(5) 0.0526(17) Uani 1 1 d .
H12 H 0.2997 0.1996 0.2510 0.063 Uiso 1 1 calc R
C13 C 0.2658(3) 0.2042(4) 0.4291(8) 0.069(2) Uani 1 1 d .
H13 H 0.2216 0.1955 0.4072 0.083 Uiso 1 1 calc R
N14 N 0.2809(3) 0.2142(4) 0.5495(7) 0.087(2) Uani 1 1 d .
C15 C 0.3445(4) 0.2265(4) 0.5783(7) 0.082(2) Uani 1 1 d .
H15 H 0.3556 0.2335 0.6631 0.098 Uiso 1 1 calc R
C16 C 0.3956(3) 0.2296(4) 0.4886(6) 0.0578(19) Uani 1 1 d .
H16 H 0.4392 0.2391 0.5129 0.069 Uiso 1 1 calc R
O1W O 0.4050(2) 0.1648(3) 0.8704(5) 0.1196(19) Uani 1 1 d .

loop_
_atom_site_aniso_label
_atom_site_aniso_U_11
_atom_site_aniso_U_22
_atom_site_aniso_U_33
_atom_site_aniso_U_23
_atom_site_aniso_U_13
_atom_site_aniso_U_12
Cu 0.0377(5) 0.0631(6) 0.0293(5) 0.000 0.000 0.0041(5)
S1 0.0341(8) 0.0709(12) 0.0357(8) -0.0010(8) 0.0020(6) 0.0032(8)
S2 0.0490(8) 0.0563(10) 0.0382(8) -0.0055(8) 0.0006(7) -0.0136(7)
S3 0.0522(10) 0.0556(11) 0.0536(11) -0.0016(9) 0.0043(8) 0.0021(8)
N1 0.035(3) 0.041(3) 0.030(3) 0.002(2) -0.006(2) 0.007(2)
N2 0.036(3) 0.049(3) 0.036(3) 0.001(3) -0.001(2) 0.003(3)
C1 0.048(4) 0.040(4) 0.035(3) 0.001(3) -0.003(3) 0.011(3)
C2 0.046(4) 0.052(4) 0.030(3) 0.001(3) 0.003(3) 0.011(3)
C3 0.035(3) 0.037(4) 0.029(3) -0.005(3) -0.003(3) -0.006(3)
C4 0.028(3) 0.052(4) 0.035(3) -0.001(3) 0.000(3) 0.009(3)
C5 0.045(4) 0.039(4) 0.035(3) 0.003(3) -0.004(3) 0.005(3)
C6 0.033(3) 0.040(4) 0.034(3) -0.005(3) 0.011(3) 0.001(3)
C7 0.047(4) 0.038(4) 0.039(3) 0.005(3) 0.000(3) -0.003(3)
C8 0.046(4) 0.043(4) 0.035(3) 0.000(3) -0.007(3) -0.004(3)
C9 0.040(4) 0.050(4) 0.040(3) 0.001(3) -0.005(3) -0.003(3)
C10 0.040(4) 0.030(4) 0.051(4) 0.005(3) 0.016(3) -0.002(3)
O2 0.074(3) 0.067(3) 0.098(3) -0.013(3) 0.010(3) -0.020(2)
O1 0.050(2) 0.060(2) 0.069(3) -0.003(3) 0.001(2) 0.0253(18)
O3 0.094(4) 0.120(5) 0.054(3) 0.019(3) -0.001(3) 0.008(3)
C11 0.056(4) 0.026(3) 0.051(4) -0.006(3) -0.001(3) 0.002(3)
C12 0.058(4) 0.043(4) 0.057(4) 0.001(3) -0.009(4) 0.001(3)
C13 0.053(5) 0.064(5) 0.091(6) -0.001(5) 0.020(5) 0.000(4)
N14 0.095(6) 0.084(5) 0.083(5) -0.010(4) 0.039(5) 0.003(4)
C15 0.101(7) 0.065(5) 0.080(6) -0.006(4) -0.004(6) 0.004(5)
C16 0.061(5) 0.047(5) 0.066(5) -0.007(4) -0.005(4) 0.001(4)
O1W 0.092(4) 0.175(6) 0.091(4) -0.003(3) 0.007(3) -0.034(4)

loop_
_atom_type_symbol
_atom_type_description
_atom_type_scat_dispersion_real
_atom_type_scat_dispersion_imag
_atom_type_scat_source
C C 0.0033 0.0016 'International Tables Vol C Tables 4.2.6.8 and 6.1.1.4'
H H 0.0000 0.0000 'International Tables Vol C Tables 4.2.6.8 and 6.1.1.4'
N N 0.0061 0.0033 'International Tables Vol C Tables 4.2.6.8 and 6.1.1.4'
O O 0.0106 0.0060 'International Tables Vol C Tables 4.2.6.8 and 6.1.1.4'
S S 0.1246 0.1234 'International Tables Vol C Tables 4.2.6.8 and 6.1.1.4'
Cu Cu 0.3201 1.2651 'International Tables Vol C Tables 4.2.6.8 and 6.1.1.4'

loop_
_geom_angle_atom_site_label_1
_geom_angle_atom_site_label_2
_geom_angle_atom_site_label_3
_geom_angle
_geom_angle_site_symmetry_1
_geom_angle_site_symmetry_3
N1 Cu N1 90.8(2) 2_655 .
N1 Cu N2 89.61(14) 2_655 2_656
N1 Cu N2 174.0(2) . 2_656
N1 Cu N2 174.0(2) 2_655 1_556
N1 Cu N2 89.61(14) . 1_556
N2 Cu N2 90.6(3) 2_656 1_556
N1 Cu O1 88.64(15) 2_655 .
N1 Cu O1 88.89(15) . .
N2 Cu O1 97.10(16) 2_656 .
N2 Cu O1 85.39(16) 1_556 .
C3 S1 S2 105.04(19) . .
C6 S2 S1 104.8(2) . .
O3 S3 O2 112.6(3) . .
O3 S3 O1 112.9(3) . .
O2 S3 O1 114.7(2) . .
O3 S3 C11 106.0(3) . .
O2 S3 C11 106.4(3) . .
O1 S3 C11 103.1(3) . .
C1 N1 C5 116.2(5) . .
C1 N1 Cu 125.1(4) . .
C5 N1 Cu 118.4(4) . .
C9 N2 C8 117.6(5) . .
C9 N2 Cu 120.6(4) . 1_554
C8 N2 Cu 121.6(4) . 1_554
N1 C1 C2 124.7(5) . .
C3 C2 C1 117.0(5) . .
C4 C3 C2 120.0(5) . .
C4 C3 S1 116.1(4) . .
C2 C3 S1 123.9(4) . .
C3 C4 C5 119.5(5) . .
N1 C5 C4 122.6(5) . .
C7 C6 C10 118.0(5) . .
C7 C6 S2 126.5(4) . .
C10 C6 S2 115.5(4) . .
C8 C7 C6 118.9(5) . .
N2 C8 C7 123.5(5) . .
N2 C9 C10 123.1(5) . .
C9 C10 C6 118.8(5) . .
S3 O1 Cu 155.0(2) . .
C16 C11 C12 117.3(6) . .
C16 C11 S3 120.9(5) . .
C12 C11 S3 121.8(5) . .
C13 C12 C11 120.8(6) . .
N14 C13 C12 122.5(7) . .
C13 N14 C15 117.5(7) . .
N14 C15 C16 123.9(7) . .
C11 C16 C15 118.0(6) . .

loop_
_geom_bond_atom_site_label_1
_geom_bond_atom_site_label_2
_geom_bond_distance
_geom_bond_site_symmetry_2
Cu N1 2.005(4) 2_655
Cu N1 2.005(4) .
Cu N2 2.023(4) 2_656
Cu N2 2.023(4) 1_556
Cu O1 2.490(3) .
S1 C3 1.789(5) .
S1 S2 2.024(2) .
S2 C6 1.769(5) .
S3 O3 1.440(4) .
S3 O2 1.446(4) .
S3 O1 1.448(3) .
S3 C11 1.760(6) .
N1 C1 1.344(6) .
N1 C5 1.346(6) .
N2 C9 1.328(6) .
N2 C8 1.348(7) .
N2 Cu 2.023(4) 1_554
C1 C2 1.379(6) .
C2 C3 1.375(7) .
C3 C4 1.356(6) .
C4 C5 1.376(6) .
C6 C7 1.383(7) .
C6 C10 1.405(7) .
C7 C8 1.360(7) .
C9 C10 1.373(7) .
C11 C16 1.376(7) .
C11 C12 1.389(7) .
C12 C13 1.373(8) .
C13 N14 1.317(7) .
N14 C15 1.334(8) .
C15 C16 1.399(8) .

loop_
_geom_hbond_atom_site_label_D
_geom_hbond_atom_site_label_H
_geom_hbond_atom_site_label_A
_geom_hbond_distance_DH
_geom_hbond_distance_HA
_geom_hbond_distance_DA
_geom_hbond_angle_DHA
_geom_hbond_site_symmetry_A
C12 H12 N14 0.93 2.69 3.557(8) 155.9 8_544
C13 H13 O1W 0.93 2.63 3.557(8) 173.7 8_544
C15 H15 O1W 0.93 2.66 3.473(9) 145.8 .
